data_4123263
loop_
_publ_author_name
'Pati, Kamalkishore'
'Dos Passos Gomes, Gabriel'
'Harris, Trevor'
'Hughes, Audrey'
'Phan, Hoa'
'Banerjee, Tanmay'
'Hanson, Kenneth'
'Alabugin, Igor V.'

_publ_section_title
;
 Traceless Directing Groups in Radical Cascades: From Oligoalkynes to
 Fused Helicenes without Tethered Initiators.
;
_journal_issue 3
_journal_name_full 'Journal of the American Chemical Society'
_journal_page_first 1165
_journal_page_last 1180
_journal_paper_doi 10.1021/ja510563d
_journal_volume 137
_journal_year 2015
_chemical_formula_moiety 'C24.75 H18.50 Cl1.50 O'
_chemical_formula_sum 'C24.75 H18.5 Cl1.5 O'
_chemical_formula_weight 385.07
_chemical_name_systematic
; 
 ? 
;
_space_group_IT_number 2
_space_group_name_Hall '-P 1'
_symmetry_cell_setting triclinic
_symmetry_space_group_name_Hall '-P 1'
_symmetry_space_group_name_H-M 'P -1'
_atom_sites_solution_hydrogens geom
_atom_sites_solution_primary direct
_atom_sites_solution_secondary difmap
_audit_creation_method SHELXL-97
_cell_angle_alpha 73.980(2)
_cell_angle_beta 78.801(2)
_cell_angle_gamma 80.315(2)
_cell_formula_units_Z 4
_cell_length_a 9.4418(11)
_cell_length_b 14.1745(17)
_cell_length_c 15.4015(18)
_cell_measurement_temperature 100(2)
_cell_volume 1929.0(4)
_computing_cell_refinement 'Saint V8.27(Bruker AXS, 2011)'
_computing_data_collection 'Apex2 V2012.12-0(Bruker AXS, 2012'
_computing_data_reduction 'Saint V8.27(Bruker AXS, 2011)'
_computing_molecular_graphics 'X-Seed (Barbour, 2001)'
_computing_publication_material 'SHELXL-97 (Sheldrick, 1997)'
_computing_structure_refinement 'SHELXL-97 (Sheldrick, 1997)'
_computing_structure_solution 'SHELXS-97 (Sheldrick, 1990)'
_diffrn_ambient_temperature 100(2)
_diffrn_measured_fraction_theta_full 0.980
_diffrn_measured_fraction_theta_max 0.980
_diffrn_measurement_device_type 'Bruker D8 Quest-photon 100 detector'
_diffrn_measurement_method 'profile data from \w scans'
_diffrn_radiation_monochromator graphite
_diffrn_radiation_source 'fine-focus sealed tube'
_diffrn_radiation_type MoK\a
_diffrn_radiation_wavelength 0.71073
_diffrn_reflns_av_R_equivalents 0.0340
_diffrn_reflns_av_sigmaI/netI 0.0620
_diffrn_reflns_limit_h_max 10
_diffrn_reflns_limit_h_min -12
_diffrn_reflns_limit_k_max 18
_diffrn_reflns_limit_k_min -18
_diffrn_reflns_limit_l_max 20
_diffrn_reflns_limit_l_min -20
_diffrn_reflns_number 18983
_diffrn_reflns_theta_full 28.47
_diffrn_reflns_theta_max 28.47
_diffrn_reflns_theta_min 2.22
_exptl_absorpt_coefficient_mu 0.279
_exptl_absorpt_correction_T_max 0.9972
_exptl_absorpt_correction_T_min 0.9780
_exptl_absorpt_correction_type empirical
_exptl_absorpt_process_details 'SADABS v2012/1(Bruker, 2012)'
_exptl_crystal_colour colorless
_exptl_crystal_density_diffrn 1.326
_exptl_crystal_density_method 'not measured'
_exptl_crystal_description needle
_exptl_crystal_F_000 802
_exptl_crystal_size_max 0.08
_exptl_crystal_size_mid 0.01
_exptl_crystal_size_min 0.01
_refine_diff_density_max 0.541
_refine_diff_density_min -0.593
_refine_diff_density_rms 0.063
_refine_ls_extinction_method none
_refine_ls_goodness_of_fit_ref 1.036
_refine_ls_hydrogen_treatment mixed
_refine_ls_matrix_type full
_refine_ls_number_parameters 508
_refine_ls_number_reflns 9558
_refine_ls_number_restraints 0
_refine_ls_restrained_S_all 1.036
_refine_ls_R_factor_all 0.1199
_refine_ls_R_factor_gt 0.0684
_refine_ls_shift/su_max 0.000
_refine_ls_shift/su_mean 0.000
_refine_ls_structure_factor_coef Fsqd
_refine_ls_weighting_details 'calc w=1/[\s^2^(Fo^2^)+(0.0896P)^2^+0.7609P] where P=(Fo^2^+2Fc^2^)/3'
_refine_ls_weighting_scheme calc
_refine_ls_wR_factor_gt 0.1671
_refine_ls_wR_factor_ref 0.1910
_reflns_number_gt 5778
_reflns_number_total 9558
_reflns_threshold_expression >2sigma(I)
_cod_data_source_file ja510563d_si_005.cif
_cod_data_source_block
;
;
_cod_depositor_comments
;
The following automatic conversions were performed:
'__symmetry_cell_setting' tag replaced with '_symmetry_cell_setting'.

Automatic conversion script
Id: cif_correct_tags 1440 2010-10-19 06:21:57Z saulius 

 Adding full bibliography for 4123261--4123264.cif.
;
_cod_original_formula_sum 'C24.75 H18.50 Cl1.50 O'
_cod_database_code 4123263

loop_
_symmetry_equiv_pos_as_xyz
'x, y, z'
'-x, -y, -z'

loop_
_atom_site_label
_atom_site_type_symbol
_atom_site_fract_x
_atom_site_fract_y
_atom_site_fract_z
_atom_site_U_iso_or_equiv
_atom_site_adp_type
_atom_site_occupancy
_atom_site_symmetry_multiplicity
_atom_site_calc_flag
_atom_site_refinement_flags
_atom_site_disorder_assembly
_atom_site_disorder_group
O2 O 0.40862(18) 0.93489(14) 0.22309(11) 0.0327(4) Uani 1 1 d . . .
O1 O 0.2658(2) 1.09872(12) 0.32201(11) 0.0314(4) Uani 1 1 d . . .
C9 C 0.2754(3) 0.6252(2) 0.62450(19) 0.0359(6) Uani 1 1 d . . .
H9 H 0.2572 0.6098 0.5717 0.043 Uiso 1 1 calc R . .
C31 C -0.0778(3) 1.11877(17) 0.05761(17) 0.0266(5) Uani 1 1 d . . .
C6 C -0.0661(3) 0.62658(19) 0.65314(19) 0.0342(6) Uani 1 1 d . . .
C18 C 0.0957(2) 0.87081(17) 0.38988(16) 0.0246(5) Uani 1 1 d . . .
C30 C -0.2130(3) 1.12359(18) 0.11018(18) 0.0297(6) Uani 1 1 d . . .
C5 C -0.0901(3) 0.61927(19) 0.5687(2) 0.0357(6) Uani 1 1 d . . .
C13 C 0.1933(3) 0.69924(19) 0.75028(19) 0.0383(6) Uani 1 1 d . . .
H13 H 0.1194 0.7345 0.7847 0.046 Uiso 1 1 calc R . .
C7 C 0.0185(3) 0.71260(18) 0.64075(17) 0.0295(6) Uani 1 1 d . . .
H7 H -0.0396 0.7611 0.6744 0.035 Uiso 1 1 calc R . .
C8 C 0.1659(3) 0.67853(18) 0.67297(17) 0.0300(6) Uani 1 1 d . . .
C20 C 0.2112(3) 1.01510(18) 0.37808(16) 0.0257(5) Uani 1 1 d . . .
C35 C 0.2929(3) 0.97989(18) 0.17939(16) 0.0269(5) Uani 1 1 d . . .
C24 C 0.3441(3) 1.1514(2) 0.35961(19) 0.0363(6) Uani 1 1 d . . .
H24A H 0.2796 1.1755 0.4090 0.055 Uiso 1 1 calc R . .
H24B H 0.3797 1.2076 0.3118 0.055 Uiso 1 1 calc R . .
H24C H 0.4267 1.1072 0.3839 0.055 Uiso 1 1 calc R . .
C41 C -0.2482(3) 1.20373(18) -0.03921(19) 0.0345(6) Uani 1 1 d . . .
C36 C -0.3216(3) 1.17651(19) 0.0507(2) 0.0348(6) Uani 1 1 d . . .
C25 C 0.5476(3) 0.9209(2) 0.16863(17) 0.0321(6) Uani 1 1 d . . .
H25A H 0.5426 0.8791 0.1284 0.048 Uiso 1 1 calc R . .
H25B H 0.6202 0.8889 0.2086 0.048 Uiso 1 1 calc R . .
H25C H 0.5753 0.9852 0.1315 0.048 Uiso 1 1 calc R . .
C37 C -0.4724(3) 1.1998(2) 0.0702(2) 0.0414(7) Uani 1 1 d . . .
H37 H -0.5228 1.1807 0.1308 0.050 Uiso 1 1 calc R . .
C1S C -0.5363(3) 0.7837(2) 0.4203(2) 0.0424(7) Uani 1 1 d . . .
H1S1 H -0.5998 0.8321 0.3805 0.051 Uiso 1 1 calc R . .
H1S2 H -0.5856 0.7749 0.4844 0.051 Uiso 1 1 calc R . .
C39 C -0.4739(4) 1.2786(2) -0.0904(3) 0.0508(9) Uani 1 1 d . . .
H39 H -0.5269 1.3142 -0.1383 0.061 Uiso 1 1 calc R . .
C38 C -0.5467(3) 1.2518(2) -0.0021(3) 0.0500(8) Uani 1 1 d . . .
H38 H -0.6490 1.2691 0.0097 0.060 Uiso 1 1 calc R . .
C40 C -0.3236(3) 1.2542(2) -0.1104(2) 0.0427(7) Uani 1 1 d . . .
H40 H -0.2742 1.2718 -0.1714 0.051 Uiso 1 1 calc R . .
C43 C 0.0066(3) 1.25358(18) -0.08313(17) 0.0287(5) Uani 1 1 d . . .
C28 C -0.1089(3) 1.03836(18) 0.24575(17) 0.0280(5) Uani 1 1 d . . .
H28 H -0.1204 1.0113 0.3101 0.034 Uiso 1 1 calc R . .
C29 C -0.2294(3) 1.08112(19) 0.20573(18) 0.0315(6) Uani 1 1 d . . .
H29 H -0.3232 1.0823 0.2418 0.038 Uiso 1 1 calc R . .
C48 C 0.0018(3) 1.3269(2) -0.03814(19) 0.0370(6) Uani 1 1 d . . .
H48 H -0.0599 1.3243 0.0189 0.044 Uiso 1 1 calc R . .
C17 C 0.0399(3) 0.80863(18) 0.34928(17) 0.0289(5) Uani 1 1 d . . .
H17 H 0.0450 0.8250 0.2847 0.035 Uiso 1 1 calc R . .
C47 C 0.0860(3) 1.4039(2) -0.0754(2) 0.0423(7) Uani 1 1 d . . .
H47 H 0.0824 1.4530 -0.0435 0.051 Uiso 1 1 calc R . .
C44 C 0.0985(3) 1.2593(2) -0.16586(18) 0.0354(6) Uani 1 1 d . . .
H44 H 0.1048 1.2092 -0.1971 0.042 Uiso 1 1 calc R . .
C10 C 0.4106(3) 0.5945(2) 0.6524(2) 0.0410(7) Uani 1 1 d . . .
H10 H 0.4846 0.5583 0.6190 0.049 Uiso 1 1 calc R . .
C19 C 0.1548(3) 0.95874(17) 0.33576(16) 0.0244(5) Uani 1 1 d . . .
C26 C 0.1597(3) 0.98974(17) 0.23462(16) 0.0249(5) Uani 1 1 d . . .
C27 C 0.0332(3) 1.03334(17) 0.19367(16) 0.0246(5) Uani 1 1 d . . .
C23 C 0.0941(3) 0.84381(17) 0.48642(16) 0.0250(5) Uani 1 1 d . . .
C34 C 0.3046(3) 1.01460(19) 0.08327(16) 0.0295(6) Uani 1 1 d . . .
H34 H 0.3961 1.0055 0.0461 0.035 Uiso 1 1 calc R . .
C32 C 0.0482(3) 1.07210(17) 0.09594(16) 0.0245(5) Uani 1 1 d . . .
C21 C 0.2122(3) 0.98683(18) 0.47328(16) 0.0267(5) Uani 1 1 d . . .
H21 H 0.2534 1.0258 0.5009 0.032 Uiso 1 1 calc R . .
C15 C -0.0277(3) 0.70111(18) 0.49726(18) 0.0302(6) Uani 1 1 d . . .
C22 C 0.1541(3) 0.90359(18) 0.52584(16) 0.0264(5) Uani 1 1 d . . .
H22 H 0.1542 0.8857 0.5900 0.032 Uiso 1 1 calc R . .
C14 C 0.0306(3) 0.75732(18) 0.53801(17) 0.0277(5) Uani 1 1 d . . .
C33 C 0.1867(3) 1.06082(18) 0.04350(16) 0.0276(5) Uani 1 1 d . . .
H33 H 0.1979 1.0861 -0.0210 0.033 Uiso 1 1 calc R . .
C42 C -0.0874(3) 1.16985(18) -0.04242(17) 0.0305(6) Uani 1 1 d . . .
H42 H -0.0588 1.1196 -0.0792 0.037 Uiso 1 1 calc R . .
C16 C -0.0210(3) 0.72586(19) 0.40118(18) 0.0326(6) Uani 1 1 d . . .
H16 H -0.0582 0.6856 0.3730 0.039 Uiso 1 1 calc R . .
C11 C 0.4368(3) 0.6169(2) 0.7295(2) 0.0448(7) Uani 1 1 d . . .
H11 H 0.5293 0.5966 0.7488 0.054 Uiso 1 1 calc R . .
Cl2S Cl -0.50860(14) 0.66971(8) 0.39073(8) 0.0864(4) Uani 1 1 d . . .
Cl1S Cl -0.36995(10) 0.82886(9) 0.40808(6) 0.0693(3) Uani 1 1 d . . .
C3 C -0.2080(3) 0.4755(2) 0.6443(3) 0.0528(9) Uani 1 1 d . . .
H3 H -0.2568 0.4230 0.6421 0.063 Uiso 1 1 calc R . .
C1 C -0.1125(3) 0.5585(2) 0.7336(2) 0.0442(7) Uani 1 1 d . . .
H1 H -0.0960 0.5636 0.7909 0.053 Uiso 1 1 calc R . .
C4 C -0.1621(3) 0.5435(2) 0.5635(2) 0.0426(7) Uani 1 1 d . . .
H4 H -0.1795 0.5384 0.5063 0.051 Uiso 1 1 calc R . .
C46 C 0.1752(3) 1.4095(2) -0.1587(2) 0.0395(7) Uani 1 1 d . . .
H46 H 0.2318 1.4629 -0.1846 0.047 Uiso 1 1 calc R . .
C2 C -0.1838(3) 0.4827(2) 0.7279(3) 0.0533(9) Uani 1 1 d . . .
H2 H -0.2163 0.4353 0.7820 0.064 Uiso 1 1 calc R . .
C45 C 0.1817(3) 1.3373(2) -0.20402(19) 0.0416(7) Uani 1 1 d . . .
H45 H 0.2429 1.3407 -0.2613 0.050 Uiso 1 1 calc R . .
C12 C 0.3293(4) 0.6684(2) 0.7777(2) 0.0465(8) Uani 1 1 d . . .
H12 H 0.3477 0.6834 0.8307 0.056 Uiso 1 1 calc R . .
Cl4S Cl 0.6589(2) 0.47409(16) 0.98507(14) 0.0617(5) Uani 0.50 1 d P A -1
Cl3S Cl 0.3554(2) 0.47304(19) 1.06898(19) 0.0759(6) Uani 0.50 1 d P A -1
C2S C 0.4787(9) 0.5126(6) 0.9695(5) 0.066(2) Uani 0.50 1 d P A -1
H2S1 H 0.4585 0.4866 0.9203 0.079 Uiso 0.50 1 calc PR A -1
H2S2 H 0.4639 0.5857 0.9496 0.079 Uiso 0.50 1 calc PR A -1

loop_
_atom_site_aniso_label
_atom_site_aniso_U_11
_atom_site_aniso_U_22
_atom_site_aniso_U_33
_atom_site_aniso_U_23
_atom_site_aniso_U_13
_atom_site_aniso_U_12
O2 0.0202(9) 0.0482(11) 0.0249(9) -0.0047(8) -0.0065(7) 0.0049(8)
O1 0.0368(11) 0.0303(9) 0.0288(9) -0.0052(7) -0.0067(8) -0.0107(8)
C9 0.0286(14) 0.0400(15) 0.0348(14) -0.0031(12) -0.0069(12) -0.0007(12)
C31 0.0267(13) 0.0223(12) 0.0326(13) -0.0058(10) -0.0111(11) -0.0027(10)
C6 0.0201(13) 0.0286(13) 0.0473(16) -0.0004(12) -0.0051(12) -0.0002(10)
C18 0.0182(12) 0.0277(12) 0.0271(12) -0.0069(10) -0.0051(10) 0.0015(10)
C30 0.0260(13) 0.0254(12) 0.0406(15) -0.0074(11) -0.0143(11) -0.0020(10)
C5 0.0215(13) 0.0272(13) 0.0547(18) -0.0052(12) -0.0063(12) -0.0009(11)
C13 0.0424(17) 0.0285(14) 0.0424(16) -0.0051(12) -0.0110(13) -0.0009(12)
C7 0.0244(13) 0.0292(13) 0.0300(13) -0.0010(10) -0.0031(10) -0.0017(10)
C8 0.0294(14) 0.0226(12) 0.0336(14) 0.0039(10) -0.0071(11) -0.0063(10)
C20 0.0208(12) 0.0278(12) 0.0268(12) -0.0061(10) -0.0026(10) -0.0004(10)
C35 0.0243(13) 0.0293(13) 0.0270(12) -0.0056(10) -0.0080(10) -0.0011(10)
C24 0.0363(15) 0.0366(15) 0.0381(15) -0.0064(12) -0.0078(12) -0.0126(12)
C41 0.0346(15) 0.0242(13) 0.0481(16) -0.0035(11) -0.0196(13) -0.0066(11)
C36 0.0299(14) 0.0284(13) 0.0515(17) -0.0107(12) -0.0191(13) -0.0025(11)
C25 0.0217(13) 0.0407(15) 0.0312(13) -0.0059(11) -0.0050(11) -0.0003(11)
C37 0.0305(15) 0.0310(14) 0.066(2) -0.0114(13) -0.0189(14) -0.0012(12)
C1S 0.0270(15) 0.0532(18) 0.0412(16) -0.0064(13) -0.0037(12) 0.0006(13)
C39 0.0444(18) 0.0342(16) 0.077(2) 0.0038(15) -0.0405(18) -0.0078(14)
C38 0.0329(16) 0.0390(16) 0.084(3) -0.0121(16) -0.0300(17) -0.0020(13)
C40 0.0460(18) 0.0302(14) 0.0557(18) 0.0006(13) -0.0296(15) -0.0095(13)
C43 0.0276(13) 0.0257(12) 0.0312(13) 0.0008(10) -0.0140(11) -0.0011(10)
C28 0.0266(13) 0.0291(13) 0.0283(13) -0.0071(10) -0.0051(10) -0.0024(10)
C29 0.0229(13) 0.0353(14) 0.0389(14) -0.0136(11) -0.0070(11) -0.0008(11)
C48 0.0368(16) 0.0341(14) 0.0388(15) -0.0088(12) -0.0003(12) -0.0084(12)
C17 0.0246(13) 0.0319(13) 0.0304(13) -0.0089(11) -0.0070(10) 0.0011(10)
C47 0.0404(17) 0.0261(14) 0.063(2) -0.0123(13) -0.0114(15) -0.0041(12)
C44 0.0328(15) 0.0431(16) 0.0329(14) -0.0101(12) -0.0141(12) -0.0008(12)
C10 0.0293(15) 0.0395(16) 0.0475(17) -0.0019(13) -0.0053(13) -0.0016(12)
C19 0.0196(12) 0.0290(12) 0.0239(12) -0.0068(10) -0.0054(9) 0.0013(10)
C26 0.0241(13) 0.0261(12) 0.0254(12) -0.0063(10) -0.0061(10) -0.0032(10)
C27 0.0241(13) 0.0238(12) 0.0274(12) -0.0074(9) -0.0077(10) -0.0011(10)
C23 0.0179(12) 0.0271(12) 0.0276(12) -0.0055(10) -0.0035(10) 0.0018(10)
C34 0.0234(13) 0.0359(14) 0.0260(13) -0.0044(10) -0.0024(10) -0.0022(11)
C32 0.0247(12) 0.0218(11) 0.0294(12) -0.0056(9) -0.0106(10) -0.0034(10)
C21 0.0260(13) 0.0302(13) 0.0269(12) -0.0103(10) -0.0069(10) -0.0031(10)
C15 0.0221(13) 0.0260(13) 0.0420(15) -0.0092(11) -0.0059(11) 0.0009(10)
C22 0.0258(13) 0.0296(13) 0.0238(12) -0.0074(10) -0.0067(10) 0.0010(10)
C14 0.0211(12) 0.0271(12) 0.0325(13) -0.0059(10) -0.0062(10) 0.0031(10)
C33 0.0282(13) 0.0298(13) 0.0230(12) -0.0013(10) -0.0065(10) -0.0051(10)
C42 0.0345(15) 0.0267(13) 0.0325(13) -0.0028(10) -0.0159(11) -0.0049(11)
C16 0.0243(13) 0.0338(14) 0.0434(15) -0.0138(12) -0.0104(12) -0.0011(11)
C11 0.0320(16) 0.0339(15) 0.064(2) 0.0044(14) -0.0193(15) -0.0061(12)
Cl2S 0.0992(9) 0.0790(7) 0.0826(7) -0.0452(6) 0.0299(6) -0.0249(6)
Cl1S 0.0430(5) 0.1259(9) 0.0503(5) -0.0274(5) -0.0116(4) -0.0279(5)
C3 0.0278(16) 0.0297(15) 0.093(3) -0.0067(16) -0.0012(17) -0.0060(12)
C1 0.0260(15) 0.0360(15) 0.0591(19) 0.0061(14) -0.0065(14) -0.0024(12)
C4 0.0275(15) 0.0304(14) 0.070(2) -0.0122(14) -0.0071(14) -0.0048(12)
C46 0.0259(14) 0.0361(15) 0.0501(17) 0.0061(13) -0.0128(13) -0.0064(12)
C2 0.0314(16) 0.0338(16) 0.078(2) 0.0111(16) -0.0056(16) -0.0033(13)
C45 0.0277(15) 0.0595(19) 0.0328(15) -0.0007(13) -0.0096(12) -0.0051(13)
C12 0.053(2) 0.0338(15) 0.0581(19) -0.0081(14) -0.0286(16) -0.0041(14)
Cl4S 0.0605(12) 0.0647(12) 0.0562(11) -0.0058(9) -0.0068(10) -0.0157(10)
Cl3S 0.0599(13) 0.0794(15) 0.0935(17) -0.0361(13) -0.0131(12) 0.0032(11)
C2S 0.074(6) 0.061(5) 0.063(5) -0.001(4) -0.028(4) -0.014(4)

loop_
_atom_type_symbol
_atom_type_description
_atom_type_scat_dispersion_real
_atom_type_scat_dispersion_imag
_atom_type_scat_source
C C 0.0033 0.0016 'International Tables Vol C Tables 4.2.6.8 and 6.1.1.4'
H H 0.0000 0.0000 'International Tables Vol C Tables 4.2.6.8 and 6.1.1.4'
O O 0.0106 0.0060 'International Tables Vol C Tables 4.2.6.8 and 6.1.1.4'
Cl Cl 0.1484 0.1585 'International Tables Vol C Tables 4.2.6.8 and 6.1.1.4'

loop_
_geom_angle_atom_site_label_1
_geom_angle_atom_site_label_2
_geom_angle_atom_site_label_3
_geom_angle
C35 O2 C25 118.19(19)
C20 O1 C24 118.18(19)
C10 C9 C8 120.8(3)
C10 C9 H9 119.6
C8 C9 H9 119.6
C30 C31 C32 121.9(2)
C30 C31 C42 110.7(2)
C32 C31 C42 127.4(2)
C1 C6 C5 121.1(3)
C1 C6 C7 128.3(3)
C5 C6 C7 110.6(2)
C23 C18 C17 119.2(2)
C23 C18 C19 119.4(2)
C17 C18 C19 121.3(2)
C31 C30 C29 120.2(2)
C31 C30 C36 109.0(2)
C29 C30 C36 130.8(2)
C4 C5 C6 120.5(3)
C4 C5 C15 131.5(3)
C6 C5 C15 108.0(2)
C8 C13 C12 120.0(3)
C8 C13 H13 120.0
C12 C13 H13 120.0
C6 C7 C14 101.4(2)
C6 C7 C8 112.0(2)
C14 C7 C8 113.1(2)
C6 C7 H7 110.0
C14 C7 H7 110.0
C8 C7 H7 110.0
C13 C8 C9 118.9(2)
C13 C8 C7 121.0(2)
C9 C8 C7 120.1(2)
O1 C20 C19 116.0(2)
O1 C20 C21 122.8(2)
C19 C20 C21 121.2(2)
O2 C35 C26 116.3(2)
O2 C35 C34 123.2(2)
C26 C35 C34 120.5(2)
O1 C24 H24A 109.5
O1 C24 H24B 109.5
H24A C24 H24B 109.5
O1 C24 H24C 109.5
H24A C24 H24C 109.5
H24B C24 H24C 109.5
C40 C41 C36 120.7(3)
C40 C41 C42 128.8(3)
C36 C41 C42 110.5(2)
C37 C36 C41 120.6(3)
C37 C36 C30 131.5(3)
C41 C36 C30 107.9(2)
O2 C25 H25A 109.5
O2 C25 H25B 109.5
H25A C25 H25B 109.5
O2 C25 H25C 109.5
H25A C25 H25C 109.5
H25B C25 H25C 109.5
C38 C37 C36 118.1(3)
C38 C37 H37 121.0
C36 C37 H37 121.0
Cl1S C1S Cl2S 110.53(16)
Cl1S C1S H1S1 109.5
Cl2S C1S H1S1 109.5
Cl1S C1S H1S2 109.5
Cl2S C1S H1S2 109.5
H1S1 C1S H1S2 108.1
C38 C39 C40 121.1(3)
C38 C39 H39 119.5
C40 C39 H39 119.5
C39 C38 C37 121.0(3)
C39 C38 H38 119.5
C37 C38 H38 119.5
C41 C40 C39 118.5(3)
C41 C40 H40 120.7
C39 C40 H40 120.7
C44 C43 C48 118.1(2)
C44 C43 C42 121.3(2)
C48 C43 C42 120.6(2)
C29 C28 C27 121.9(2)
C29 C28 H28 119.1
C27 C28 H28 119.1
C28 C29 C30 119.5(2)
C28 C29 H29 120.3
C30 C29 H29 120.3
C47 C48 C43 120.8(3)
C47 C48 H48 119.6
C43 C48 H48 119.6
C16 C17 C18 121.5(2)
C16 C17 H17 119.2
C18 C17 H17 119.2
C46 C47 C48 120.4(3)
C46 C47 H47 119.8
C48 C47 H47 119.8
C43 C44 C45 121.1(3)
C43 C44 H44 119.4
C45 C44 H44 119.4
C9 C10 C11 119.5(3)
C9 C10 H10 120.2
C11 C10 H10 120.2
C20 C19 C18 119.1(2)
C20 C19 C26 119.5(2)
C18 C19 C26 121.4(2)
C35 C26 C27 119.5(2)
C35 C26 C19 118.4(2)
C27 C26 C19 122.1(2)
C26 C27 C28 122.4(2)
C26 C27 C32 119.2(2)
C28 C27 C32 118.3(2)
C22 C23 C14 123.4(2)
C22 C23 C18 119.0(2)
C14 C23 C18 117.6(2)
C33 C34 C35 120.8(2)
C33 C34 H34 119.6
C35 C34 H34 119.6
C33 C32 C31 123.3(2)
C33 C32 C27 118.6(2)
C31 C32 C27 118.1(2)
C22 C21 C20 120.1(2)
C22 C21 H21 119.9
C20 C21 H21 119.9
C14 C15 C16 120.6(2)
C14 C15 C5 108.9(2)
C16 C15 C5 130.5(2)
C21 C22 C23 121.1(2)
C21 C22 H22 119.5
C23 C22 H22 119.5
C15 C14 C23 121.7(2)
C15 C14 C7 110.9(2)
C23 C14 C7 127.4(2)
C34 C33 C32 121.3(2)
C34 C33 H33 119.4
C32 C33 H33 119.4
C41 C42 C43 113.4(2)
C41 C42 C31 101.9(2)
C43 C42 C31 114.2(2)
C41 C42 H42 109.0
C43 C42 H42 109.0
C31 C42 H42 109.0
C17 C16 C15 119.2(2)
C17 C16 H16 120.4
C15 C16 H16 120.4
C12 C11 C10 119.9(3)
C12 C11 H11 120.1
C10 C11 H11 120.1
C2 C3 C4 121.3(3)
C2 C3 H3 119.4
C4 C3 H3 119.4
C6 C1 C2 118.2(3)
C6 C1 H1 120.9
C2 C1 H1 120.9
C3 C4 C5 118.2(3)
C3 C4 H4 120.9
C5 C4 H4 120.9
C45 C46 C47 119.6(3)
C45 C46 H46 120.2
C47 C46 H46 120.2
C3 C2 C1 120.9(3)
C3 C2 H2 119.6
C1 C2 H2 119.6
C46 C45 C44 120.0(3)
C46 C45 H45 120.0
C44 C45 H45 120.0
C11 C12 C13 120.9(3)
C11 C12 H12 119.5
C13 C12 H12 119.5
Cl4S C2S Cl3S 112.7(4)
Cl4S C2S H2S1 109.0
Cl3S C2S H2S1 109.0
Cl4S C2S H2S2 109.0
Cl3S C2S H2S2 109.0
H2S1 C2S H2S2 107.8

loop_
_geom_bond_atom_site_label_1
_geom_bond_atom_site_label_2
_geom_bond_distance
O2 C35 1.367(3)
O2 C25 1.429(3)
O1 C20 1.373(3)
O1 C24 1.424(3)
C9 C10 1.389(4)
C9 C8 1.395(4)
C9 H9 0.9500
C31 C30 1.374(4)
C31 C32 1.413(3)
C31 C42 1.524(3)
C6 C1 1.389(4)
C6 C5 1.397(4)
C6 C7 1.517(4)
C18 C23 1.427(3)
C18 C17 1.426(3)
C18 C19 1.428(3)
C30 C29 1.416(4)
C30 C36 1.477(4)
C5 C4 1.392(4)
C5 C15 1.475(4)
C13 C8 1.382(4)
C13 C12 1.392(4)
C13 H13 0.9500
C7 C14 1.523(3)
C7 C8 1.525(4)
C7 H7 1.0000
C20 C19 1.383(3)
C20 C21 1.411(3)
C35 C26 1.385(3)
C35 C34 1.414(3)
C24 H24A 0.9800
C24 H24B 0.9800
C24 H24C 0.9800
C41 C40 1.386(4)
C41 C36 1.403(4)
C41 C42 1.508(4)
C36 C37 1.399(4)
C25 H25A 0.9800
C25 H25B 0.9800
C25 H25C 0.9800
C37 C38 1.397(4)
C37 H37 0.9500
C1S Cl1S 1.752(3)
C1S Cl2S 1.762(3)
C1S H1S1 0.9900
C1S H1S2 0.9900
C39 C38 1.380(5)
C39 C40 1.398(5)
C39 H39 0.9500
C38 H38 0.9500
C40 H40 0.9500
C43 C44 1.385(4)
C43 C48 1.391(4)
C43 C42 1.522(3)
C28 C29 1.369(3)
C28 C27 1.425(3)
C28 H28 0.9500
C29 H29 0.9500
C48 C47 1.385(4)
C48 H48 0.9500
C17 C16 1.370(4)
C17 H17 0.9500
C47 C46 1.382(4)
C47 H47 0.9500
C44 C45 1.393(4)
C44 H44 0.9500
C10 C11 1.385(4)
C10 H10 0.9500
C19 C26 1.491(3)
C26 C27 1.426(3)
C27 C32 1.440(3)
C23 C22 1.410(3)
C23 C14 1.421(3)
C34 C33 1.357(3)
C34 H34 0.9500
C32 C33 1.406(3)
C21 C22 1.366(3)
C21 H21 0.9500
C15 C14 1.374(4)
C15 C16 1.415(4)
C22 H22 0.9500
C33 H33 0.9500
C42 H42 1.0000
C16 H16 0.9500
C11 C12 1.369(4)
C11 H11 0.9500
C3 C2 1.383(5)
C3 C4 1.391(4)
C3 H3 0.9500
C1 C2 1.390(5)
C1 H1 0.9500
C4 H4 0.9500
C46 C45 1.376(4)
C46 H46 0.9500
C2 H2 0.9500
C45 H45 0.9500
C12 H12 0.9500
Cl4S C2S 1.739(8)
Cl3S C2S 1.752(9)
C2S H2S1 0.9900
C2S H2S2 0.9900
